data_3000129
loop_
_publ_author_name
'Mario Tribaudino'

_journal_name_full 'To be published in mineralogical magazine'
_chemical_formula_sum 'Al0.03 Ca0.12 Cr0.03 Fe0.29 Mg1.53 Mn0.01 Na0.01 O6 Si1.97 Ti0'
_symmetry_space_group_name_Hall '-P 2ybc'
_symmetry_space_group_name_H-M 'P 1 21/c 1'
_cell_angle_alpha 90
_cell_angle_beta 108.500(15)
_cell_angle_gamma 90
_cell_length_a 9.675(2)
_cell_length_b 8.882(3)
_cell_length_c 5.2120(10)
_cell_measurement_temperature 293(2)
_cell_volume 424.74(19)
_diffrn_ambient_temperature 293(2)
_diffrn_radiation_type MoK\a
_diffrn_radiation_wavelength 0.71073
_refine_ls_goodness_of_fit_ref 1.136
_refine_ls_R_factor_all 0.0887
_refine_ls_R_factor_gt 0.0607
_refine_ls_wR_factor_gt 0.1677
_refine_ls_wR_factor_ref 0.1977
_cod_database_code 3000129
_cod_hold_until_date 2017-07-17

loop_
_atom_site_label
_atom_site_fract_x
_atom_site_fract_y
_atom_site_fract_z
? ? ? ?
